data_1000251
loop_
_publ_author_name
'Lafontaine, M A'
'Leblanc, M'
'Ferey, G'

_publ_section_title
;
New refinement of the room-temperature structure of Li Cu V O~4~
;
_journal_coden_ASTM ACSCEE
_journal_name_full 'Acta Crystallographica C (39,1983-)'
_journal_page_first 1205
_journal_page_last 1206
_journal_volume 45
_journal_year 1989
_chemical_formula_structural 'Li Cu (V O4)'
_chemical_formula_sum 'Cu Li O4 V'
_chemical_name_systematic 'Lithium copper vanadate'
_space_group_IT_number 74
_symmetry_cell_setting orthorhombic
_symmetry_Int_Tables_number 74
_symmetry_space_group_name_Hall '-I 2b 2'
_symmetry_space_group_name_H-M 'I m m a'
_cell_angle_alpha 90
_cell_angle_beta 90
_cell_angle_gamma 90
_cell_formula_units_Z 4
_cell_length_a 5.662(1)
_cell_length_b 5.809(1)
_cell_length_c 8.758(2)
_cell_volume 288.1
_refine_ls_R_factor_all 0.04
_cod_database_code 1000251

loop_
_symmetry_equiv_pos_as_xyz
x,y,z
x,-y,-z
x,1/2+y,-z
x,1/2-y,z
-x,-y,-z
-x,y,z
-x,1/2-y,z
-x,1/2+y,-z
1/2+x,1/2+y,1/2+z
1/2+x,1/2-y,1/2-z
1/2+x,y,1/2-z
1/2+x,-y,1/2+z
1/2-x,1/2-y,1/2-z
1/2-x,1/2+y,1/2+z
1/2-x,-y,1/2+z
1/2-x,y,1/2-z

loop_
_atom_site_aniso_label
_atom_site_aniso_U_11
_atom_site_aniso_U_12
_atom_site_aniso_U_13
_atom_site_aniso_U_22
_atom_site_aniso_U_23
_atom_site_aniso_U_33
Cu1 0.0047(2) 0.0006(3) 0. 0.0027(3) 0. 0.0117(3)
V1 0.0043(3) 0. 0. 0.0036(3) 0. 0.0073(4)
O1 0.0103(9) -0.0006(9) 0. 0.0053(12) 0. 0.0122(12)
O2 0.0065(8) 0. -0.0001(10) 0.0042(9) 0. 0.0116(10)

loop_
_atom_site_label
_atom_site_type_symbol
_atom_site_symmetry_multiplicity
_atom_site_Wyckoff_symbol
_atom_site_fract_x
_atom_site_fract_y
_atom_site_fract_z
_atom_site_occupancy
_atom_site_attached_hydrogens
_atom_site_calc_flag
Li1 Li1+ 4 d 0.25 0.25 0.75 1. 0 d
Cu1 Cu2+ 4 a 0. 0. 0. 1. 0 d
V1 V5+ 4 e 0. 0.25 0.3860(1) 1. 0 d
O1 O2- 8 h 0. 0.0164(5) 0.2748(4) 1. 0 d
O2 O2- 8 i 0.2352(4) 0.25 -0.0007(3) 1. 0 d

loop_
_atom_type_symbol
_atom_type_oxidation_number
Li1+ 1.000
Cu2+ 2.000
V5+ 5.000
O2- -2.000
